data_7059438
loop_
_publ_author_name
'Peng, Guo'
'Chen, Yue'
'Li, Bo'

_publ_section_title
;
 One-dimensional lanthanide coordination polymers supported by
 pentadentate Schiff-base and diphenyl phosphate ligands: single molecule
 magnet behavior and photoluminescence
;
_journal_issue 18
_journal_name_full 'New Journal of Chemistry'
_journal_page_first 7270
_journal_page_last 7276
_journal_paper_doi 10.1039/D0NJ00533A
_journal_volume 44
_journal_year 2020
_chemical_formula_moiety 'C83 H76 N10 O17 P3 Yb2, 2(Cl O4), N O3, 3(C H4 O)'
_chemical_formula_sum 'C86 H88 Cl2 N11 O31 P3 Yb2'
_chemical_formula_weight 2281.56
_space_group_crystal_system monoclinic
_space_group_IT_number 14
_space_group_name_Hall '-P 2yn'
_space_group_name_H-M_alt 'P 1 21/n 1'
_atom_sites_solution_hydrogens mixed
_audit_creation_method SHELXL-2014/7
_audit_update_record
;
2020-01-26 deposited with the CCDC.	2020-03-26 downloaded from the CCDC.
;
_cell_angle_alpha 90
_cell_angle_beta 99.708(2)
_cell_angle_gamma 90
_cell_formula_units_Z 4
_cell_length_a 12.9888(6)
_cell_length_b 25.3643(10)
_cell_length_c 28.8567(13)
_cell_measurement_reflns_used 9942
_cell_measurement_temperature 173(2)
_cell_measurement_theta_max 25.37
_cell_measurement_theta_min 2.91
_cell_volume 9370.8(7)
_computing_structure_refinement 'SHELXL-2014/7 (Sheldrick, 2014)'
_diffrn_ambient_temperature 173(2)
_diffrn_measured_fraction_theta_full 0.990
_diffrn_measured_fraction_theta_max 0.986
_diffrn_measurement_device_type 'PHOTON 100 CMOS detector'
_diffrn_measurement_method 'omega scan'
_diffrn_radiation_type MoK\a
_diffrn_radiation_wavelength 0.71073
_diffrn_reflns_av_R_equivalents 0.0727
_diffrn_reflns_av_unetI/netI 0.0830
_diffrn_reflns_Laue_measured_fraction_full 0.990
_diffrn_reflns_Laue_measured_fraction_max 0.986
_diffrn_reflns_limit_h_max 15
_diffrn_reflns_limit_h_min -15
_diffrn_reflns_limit_k_max 30
_diffrn_reflns_limit_k_min -30
_diffrn_reflns_limit_l_max 34
_diffrn_reflns_limit_l_min -33
_diffrn_reflns_number 47242
_diffrn_reflns_point_group_measured_fraction_full 0.990
_diffrn_reflns_point_group_measured_fraction_max 0.986
_diffrn_reflns_theta_full 25.242
_diffrn_reflns_theta_max 25.394
_diffrn_reflns_theta_min 2.816
_diffrn_source 'fine-focus sealed tube'
_exptl_absorpt_coefficient_mu 2.179
_exptl_absorpt_correction_T_max 0.7452
_exptl_absorpt_correction_T_min 0.5590
_exptl_absorpt_correction_type multi-scan
_exptl_absorpt_process_details 'SADABS (Bruker, 2014)'
_exptl_crystal_density_diffrn 1.617
_exptl_crystal_description column
_exptl_crystal_F_000 4592
_exptl_crystal_size_max 0.280
_exptl_crystal_size_mid 0.170
_exptl_crystal_size_min 0.100
_refine_diff_density_max 2.695
_refine_diff_density_min -2.669
_refine_diff_density_rms 0.189
_refine_ls_extinction_method none
_refine_ls_goodness_of_fit_ref 1.189
_refine_ls_hydrogen_treatment constr
_refine_ls_matrix_type full
_refine_ls_number_parameters 1316
_refine_ls_number_reflns 17009
_refine_ls_number_restraints 426
_refine_ls_restrained_S_all 1.182
_refine_ls_R_factor_all 0.1052
_refine_ls_R_factor_gt 0.0715
_refine_ls_shift/su_max 0.003
_refine_ls_shift/su_mean 0.000
_refine_ls_structure_factor_coef Fsqd
_refine_ls_weighting_details 'w=1/[\s^2^(Fo^2^)+(0.1296P)^2^+5.9504P] where P=(Fo^2^+2Fc^2^)/3'
_refine_ls_weighting_scheme calc
_refine_ls_wR_factor_gt 0.2078
_refine_ls_wR_factor_ref 0.2275
_reflns_Friedel_coverage 0.000
_reflns_number_gt 12586
_reflns_number_total 17009
_reflns_threshold_expression 'I > 2\s(I)'
_cod_data_source_file d0nj00533a2.cif
_cod_data_source_block 4
_cod_depositor_comments
;Adding full bibliography for 7059437--7059440.cif.

 Adding full bibliography for 7059437--7059440.cif.
;
_cod_original_sg_symbol_H-M 'P 21/n'
_cod_database_code 7059438
_shelx_shelxl_version_number 2014/7
_shelx_space_group_comment
;
The symmetry employed for this shelxl refinement is uniquely defined
by the following loop, which should always be used as a source of
symmetry information in preference to the above space-group names.
They are only intended as comments.
;
_shelx_estimated_absorpt_t_min 0.581
_shelx_estimated_absorpt_t_max 0.812

loop_
_space_group_symop_operation_xyz
'x, y, z'
'-x+1/2, y+1/2, -z+1/2'
'-x, -y, -z'
'x-1/2, -y-1/2, z-1/2'

loop_
_atom_site_label
_atom_site_type_symbol
_atom_site_fract_x
_atom_site_fract_y
_atom_site_fract_z
_atom_site_U_iso_or_equiv
_atom_site_adp_type
_atom_site_occupancy
_atom_site_site_symmetry_order
_atom_site_calc_flag
_atom_site_refinement_flags_posn
_atom_site_refinement_flags_adp
_atom_site_refinement_flags_occupancy
_atom_site_disorder_assembly
_atom_site_disorder_group
C1 C 1.3090(11) 0.1374(5) 0.2879(5) 0.039(3) Uani 1 1 d . . . . .
C2 C 1.3501(11) 0.1004(5) 0.3216(5) 0.039(3) Uani 1 1 d . . . . .
H2A H 1.3672 0.0658 0.3130 0.047 Uiso 1 1 calc R U . . .
C3 C 1.3651(12) 0.1160(5) 0.3684(5) 0.045(4) Uani 1 1 d . . . . .
H3A H 1.3913 0.0914 0.3923 0.054 Uiso 1 1 calc R U . . .
C4 C 1.3430(12) 0.1655(6) 0.3806(6) 0.049(4) Uani 1 1 d . . . . .
H4A H 1.3557 0.1760 0.4126 0.059 Uiso 1 1 calc R U . . .
C5 C 1.3023(10) 0.2005(5) 0.3463(6) 0.041(4) Uani 1 1 d . . . . .
H5A H 1.2848 0.2350 0.3550 0.049 Uiso 1 1 calc R U . . .
C6 C 1.2859(9) 0.1868(5) 0.2994(5) 0.034(3) Uani 1 1 d . . . . .
H6A H 1.2591 0.2117 0.2758 0.041 Uiso 1 1 calc R U . . .
C7 C 1.2661(11) 0.0668(5) 0.1395(5) 0.036(3) Uani 1 1 d D U . . .
C8 C 1.2500(12) 0.0662(6) 0.0912(5) 0.054(4) Uani 1 1 d D U . . .
H8A H 1.2705 0.0949 0.0737 0.065 Uiso 1 1 calc R U . . .
C9 C 1.2019(14) 0.0214(6) 0.0692(7) 0.069(4) Uani 1 1 d D U . . .
H9A H 1.1913 0.0193 0.0358 0.082 Uiso 1 1 calc R U . . .
C10 C 1.1699(13) -0.0193(6) 0.0941(6) 0.065(4) Uani 1 1 d D U . . .
H10A H 1.1361 -0.0493 0.0787 0.078 Uiso 1 1 calc R U . . .
C11 C 1.1880(13) -0.0156(5) 0.1420(6) 0.058(4) Uani 1 1 d D U . . .
H11A H 1.1665 -0.0436 0.1601 0.070 Uiso 1 1 calc R U . . .
C12 C 1.2369(11) 0.0278(5) 0.1646(5) 0.043(3) Uani 1 1 d D U . . .
H12A H 1.2493 0.0297 0.1979 0.051 Uiso 1 1 calc R U . . .
C13 C 1.2374(9) 0.3358(4) 0.2925(4) 0.026(3) Uani 1 1 d . . . . .
C14 C 1.1296(10) 0.3383(6) 0.2820(5) 0.038(3) Uani 1 1 d . . . . .
H14A H 1.0931 0.3340 0.2509 0.046 Uiso 1 1 calc R U . . .
C15 C 1.0775(10) 0.3475(5) 0.3197(5) 0.037(3) Uani 1 1 d . U . . .
H15A H 1.0033 0.3491 0.3143 0.044 Uiso 1 1 calc R U . . .
C16 C 1.1309(12) 0.3544(5) 0.3646(6) 0.046(4) Uani 1 1 d . . . . .
H16A H 1.0936 0.3618 0.3895 0.056 Uiso 1 1 calc R U . . .
C17 C 1.2387(10) 0.3507(5) 0.3738(5) 0.035(3) Uani 1 1 d . . . . .
H17A H 1.2752 0.3538 0.4051 0.042 Uiso 1 1 calc R U . . .
C18 C 1.2928(9) 0.3424(5) 0.3370(5) 0.029(3) Uani 1 1 d . . . . .
H18A H 1.3669 0.3413 0.3425 0.035 Uiso 1 1 calc R U . . .
C19 C 1.2581(9) 0.4077(4) 0.1727(5) 0.028(3) Uani 1 1 d . . . . .
C20 C 1.2998(12) 0.4162(5) 0.1333(6) 0.053(5) Uani 1 1 d . . . . .
H20A H 1.2999 0.3886 0.1110 0.064 Uiso 1 1 calc R U . . .
C21 C 1.3414(13) 0.4639(7) 0.1253(9) 0.077(7) Uani 1 1 d . . . . .
H21A H 1.3631 0.4709 0.0961 0.092 Uiso 1 1 calc R U . . .
C22 C 1.3516(13) 0.5010(6) 0.1588(9) 0.068(6) Uani 1 1 d . . . . .
H22A H 1.3869 0.5328 0.1540 0.082 Uiso 1 1 calc R U . . .
C23 C 1.3132(15) 0.4947(6) 0.1996(8) 0.070(6) Uani 1 1 d . . . . .
H23A H 1.3178 0.5222 0.2222 0.084 Uiso 1 1 calc R U . . .
C24 C 1.2665(11) 0.4460(5) 0.2071(6) 0.044(4) Uani 1 1 d . . . . .
H24A H 1.2411 0.4396 0.2356 0.053 Uiso 1 1 calc R U . . .
C25 C 0.7420(9) 0.2675(6) 0.0816(5) 0.032(3) Uani 1 1 d . . . . .
C26 C 0.7310(10) 0.2122(6) 0.0768(5) 0.038(3) Uani 1 1 d . . . . .
H26A H 0.7324 0.1899 0.1033 0.046 Uiso 1 1 calc R U . . .
C27 C 0.7180(11) 0.1919(7) 0.0312(6) 0.050(4) Uani 1 1 d . . . . .
H27A H 0.7120 0.1549 0.0260 0.060 Uiso 1 1 calc R U . . .
C28 C 0.7139(12) 0.2266(8) -0.0071(6) 0.062(5) Uani 1 1 d . . . . .
H28A H 0.7034 0.2130 -0.0381 0.074 Uiso 1 1 calc R U . . .
C29 C 0.7248(16) 0.2802(10) -0.0001(6) 0.083(7) Uani 1 1 d . . . . .
H29A H 0.7220 0.3028 -0.0265 0.100 Uiso 1 1 calc R U . . .
C30 C 0.7397(11) 0.3018(6) 0.0445(5) 0.042(3) Uani 1 1 d . . . . .
H30A H 0.7479 0.3387 0.0494 0.051 Uiso 1 1 calc R U . . .
C31 C 0.8012(8) 0.3128(5) 0.2552(4) 0.026(3) Uani 1 1 d . . . . .
C32 C 0.7992(9) 0.3627(6) 0.2755(6) 0.042(4) Uani 1 1 d . . . . .
H32A H 0.7957 0.3938 0.2569 0.051 Uiso 1 1 calc R U . . .
C33 C 0.8025(11) 0.3652(8) 0.3236(6) 0.058(5) Uani 1 1 d . . . . .
H33A H 0.7990 0.3987 0.3380 0.069 Uiso 1 1 calc R U . . .
C34 C 0.8109(11) 0.3204(9) 0.3519(6) 0.063(6) Uani 1 1 d . . . . .
H34A H 0.8156 0.3229 0.3850 0.076 Uiso 1 1 calc R U . . .
C35 C 0.8119(10) 0.2734(7) 0.3305(5) 0.050(4) Uani 1 1 d . . . . .
H35A H 0.8155 0.2425 0.3494 0.060 Uiso 1 1 calc R U . . .
C36 C 0.8082(9) 0.2672(5) 0.2826(4) 0.030(3) Uani 1 1 d . . . . .
H36A H 0.8103 0.2332 0.2689 0.036 Uiso 1 1 calc R U . . .
C37 C 0.9684(8) 0.1030(4) 0.1230(4) 0.018(2) Uani 1 1 d . U . . .
C38 C 0.9519(9) 0.0648(4) 0.0879(4) 0.028(3) Uani 1 1 d . . . . .
H38A H 0.9401 0.0293 0.0959 0.033 Uiso 1 1 calc R U . . .
C39 C 0.9527(11) 0.0778(5) 0.0424(5) 0.036(3) Uani 1 1 d . . . . .
H39A H 0.9417 0.0518 0.0184 0.043 Uiso 1 1 calc R U . . .
C40 C 0.9703(10) 0.1313(5) 0.0318(5) 0.031(3) Uani 1 1 d . . . . .
H40A H 0.9691 0.1422 0.0002 0.038 Uiso 1 1 calc R U . . .
C41 C 0.9890(7) 0.1668(4) 0.0678(4) 0.017(2) Uani 1 1 d . . . . .
C42 C 0.9698(8) 0.0896(4) 0.1728(4) 0.019(2) Uani 1 1 d . U . . .
C43 C 1.0086(8) 0.1677(4) 0.2750(4) 0.018(2) Uani 1 1 d . . . . .
C44 C 0.9959(9) 0.1659(5) 0.3245(4) 0.025(3) Uani 1 1 d . . . . .
C45 C 1.0354(11) 0.2081(5) 0.3529(5) 0.035(3) Uani 1 1 d . . . . .
H45A H 1.0714 0.2356 0.3400 0.043 Uiso 1 1 calc R U . . .
C46 C 1.0234(12) 0.2107(5) 0.3986(5) 0.041(3) Uani 1 1 d . . . . .
H46A H 1.0507 0.2401 0.4171 0.049 Uiso 1 1 calc R U . . .
C47 C 0.9730(13) 0.1720(6) 0.4184(5) 0.050(4) Uani 1 1 d . . . . .
H47A H 0.9639 0.1744 0.4503 0.061 Uiso 1 1 calc R U . . .
C48 C 0.9347(17) 0.1287(7) 0.3910(5) 0.068(6) Uani 1 1 d . . . . .
H48A H 0.9001 0.1009 0.4043 0.082 Uiso 1 1 calc R U . . .
C49 C 0.9472(13) 0.1264(6) 0.3445(5) 0.050(4) Uani 1 1 d . . . . .
H49A H 0.9214 0.0968 0.3261 0.060 Uiso 1 1 calc R U . . .
C50 C 0.9596(10) 0.0343(5) 0.1873(5) 0.031(3) Uani 1 1 d . . . . .
H50A H 0.9786 0.0316 0.2216 0.046 Uiso 1 1 calc R U . . .
H50B H 1.0062 0.0119 0.1724 0.046 Uiso 1 1 calc R U . . .
H50C H 0.8873 0.0226 0.1776 0.046 Uiso 1 1 calc R U . . .
C51 C 1.0039(8) 0.2236(4) 0.0582(4) 0.021(2) Uani 1 1 d . . . . .
C52 C 0.9965(8) 0.3332(4) 0.1310(4) 0.014(2) Uani 1 1 d . . . . .
C53 C 0.9870(8) 0.3920(4) 0.1273(4) 0.022(2) Uani 1 1 d . . . . .
C54 C 0.9297(10) 0.4170(4) 0.1568(5) 0.031(3) Uani 1 1 d . . . . .
H54A H 0.8992 0.3974 0.1791 0.037 Uiso 1 1 calc R U . . .
C55 C 0.9169(11) 0.4718(5) 0.1536(5) 0.041(3) Uani 1 1 d . . . . .
H55A H 0.8792 0.4897 0.1744 0.049 Uiso 1 1 calc R U . . .
C56 C 0.9590(11) 0.5000(5) 0.1202(5) 0.039(3) Uani 1 1 d . . . . .
H56A H 0.9461 0.5368 0.1169 0.047 Uiso 1 1 calc R U . . .
C57 C 1.0183(13) 0.4759(5) 0.0923(5) 0.047(4) Uani 1 1 d . . . . .
H57A H 1.0508 0.4960 0.0710 0.056 Uiso 1 1 calc R U . . .
C58 C 1.0315(11) 0.4206(5) 0.0950(5) 0.036(3) Uani 1 1 d . . . . .
H58A H 1.0708 0.4031 0.0747 0.043 Uiso 1 1 calc R U . . .
C59 C 1.0108(12) 0.2425(5) 0.0110(5) 0.035(3) Uani 1 1 d . . . . .
H59A H 1.0251 0.2805 0.0121 0.053 Uiso 1 1 calc R U . . .
H59B H 0.9445 0.2358 -0.0100 0.053 Uiso 1 1 calc R U . . .
H59C H 1.0673 0.2240 -0.0008 0.053 Uiso 1 1 calc R U . . .
C60 C 0.5631(8) 0.2066(4) 0.2928(4) 0.017(2) Uani 1 1 d . U . . .
C61 C 0.5710(9) 0.2100(5) 0.3410(5) 0.031(3) Uani 1 1 d . . . . .
H61A H 0.5796 0.1790 0.3598 0.037 Uiso 1 1 calc R U . . .
C62 C 0.5660(9) 0.2605(5) 0.3624(4) 0.029(3) Uani 1 1 d . U . . .
H62A H 0.5707 0.2641 0.3954 0.034 Uiso 1 1 calc R U . . .
C63 C 0.5546(8) 0.3027(5) 0.3338(4) 0.025(3) Uani 1 1 d . . . . .
H63A H 0.5533 0.3370 0.3469 0.030 Uiso 1 1 calc R U . . .
C64 C 0.5448(8) 0.2970(4) 0.2864(4) 0.020(2) Uani 1 1 d . . . . .
C65 C 0.5767(7) 0.1570(4) 0.2683(4) 0.018(2) Uani 1 1 d . . . . .
C66 C 0.5615(8) 0.1272(4) 0.1484(4) 0.018(2) Uani 1 1 d . U . . .
C67 C 0.5885(10) 0.0855(5) 0.1170(5) 0.032(3) Uani 1 1 d . . . . .
C68 C 0.5432(14) 0.0877(6) 0.0709(6) 0.055(4) Uani 1 1 d . . . . .
H68A H 0.4921 0.1138 0.0604 0.066 Uiso 1 1 calc R U . . .
C69 C 0.5724(17) 0.0513(7) 0.0392(7) 0.078(6) Uani 1 1 d . . . . .
H69A H 0.5429 0.0533 0.0068 0.094 Uiso 1 1 calc R U . . .
C70 C 0.6436(14) 0.0124(6) 0.0548(7) 0.063(5) Uani 1 1 d . . . . .
H70A H 0.6596 -0.0136 0.0335 0.075 Uiso 1 1 calc R U . . .
C71 C 0.6921(11) 0.0109(6) 0.1012(6) 0.045(4) Uani 1 1 d . . . . .
H71A H 0.7433 -0.0152 0.1115 0.054 Uiso 1 1 calc R U . . .
C72 C 0.6654(11) 0.0479(6) 0.1329(5) 0.044(4) Uani 1 1 d . . . . .
H72A H 0.6989 0.0477 0.1649 0.052 Uiso 1 1 calc R U . . .
C73 C 0.6095(12) 0.1082(5) 0.2960(5) 0.039(3) Uani 1 1 d . . . . .
H73A H 0.6717 0.0933 0.2859 0.058 Uiso 1 1 calc R U . . .
H73B H 0.5527 0.0823 0.2908 0.058 Uiso 1 1 calc R U . . .
H73C H 0.6256 0.1169 0.3295 0.058 Uiso 1 1 calc R U . . .
C74 C 0.5423(8) 0.3443(4) 0.2546(4) 0.016(2) Uani 1 1 d . U . . .
C75 C 0.5503(8) 0.3554(4) 0.1348(4) 0.023(2) Uani 1 1 d . . . . .
C76 C 0.5714(8) 0.3934(4) 0.0990(4) 0.020(2) Uani 1 1 d . . . . .
C77 C 0.5180(12) 0.3891(5) 0.0539(5) 0.042(3) Uani 1 1 d . . . . .
H77A H 0.4680 0.3619 0.0457 0.051 Uiso 1 1 calc R U . . .
C78 C 0.5380(13) 0.4252(5) 0.0201(5) 0.048(4) Uani 1 1 d . . . . .
H78A H 0.4997 0.4233 -0.0109 0.058 Uiso 1 1 calc R U . . .
C79 C 0.6122(14) 0.4632(6) 0.0313(6) 0.053(4) Uani 1 1 d . . . . .
H79A H 0.6289 0.4860 0.0075 0.064 Uiso 1 1 calc R U . . .
C80 C 0.6622(12) 0.4685(6) 0.0763(5) 0.048(4) Uani 1 1 d . . . . .
H80A H 0.7110 0.4963 0.0842 0.057 Uiso 1 1 calc R U . . .
C81 C 0.6430(9) 0.4340(5) 0.1107(5) 0.031(3) Uani 1 1 d . . . . .
H81A H 0.6784 0.4379 0.1421 0.037 Uiso 1 1 calc R U . . .
C82 C 0.5308(9) 0.3992(4) 0.2723(4) 0.024(3) Uani 1 1 d . . . . .
H82A H 0.5012 0.4220 0.2459 0.036 Uiso 1 1 calc R U . . .
H82B H 0.5994 0.4127 0.2867 0.036 Uiso 1 1 calc R U . . .
H82C H 0.4842 0.3988 0.2957 0.036 Uiso 1 1 calc R U . . .
C83 C 0.2883(13) 0.2644(7) 0.0821(6) 0.065(5) Uani 1 1 d . . . . .
H83A H 0.2201 0.2521 0.0880 0.098 Uiso 1 1 calc R U . . .
H83B H 0.2898 0.2632 0.0483 0.098 Uiso 1 1 calc R U . . .
H83C H 0.2998 0.3007 0.0934 0.098 Uiso 1 1 calc R U . . .
C84 C 0.4111(17) 0.2048(10) 0.9917(8) 0.096(8) Uani 1 1 d . . . . .
H84A H 0.4574 0.2290 1.0118 0.144 Uiso 1 1 calc R U . . .
H84B H 0.3620 0.2250 0.9690 0.144 Uiso 1 1 calc R U . . .
H84C H 0.4528 0.1817 0.9749 0.144 Uiso 1 1 calc R U . . .
C85 C 0.9968(18) 0.4766(8) 0.2964(12) 0.141(13) Uani 1 1 d . . . . .
H85A H 1.0500 0.4721 0.2763 0.212 Uiso 1 1 calc R U . . .
H85B H 0.9613 0.4429 0.2990 0.212 Uiso 1 1 calc R U . . .
H85C H 1.0303 0.4883 0.3277 0.212 Uiso 1 1 calc R U . . .
C86 C 0.8594(15) 0.4090(7) 0.9967(7) 0.077(6) Uani 1 1 d D . . . .
H86A H 0.8205 0.4091 1.0230 0.116 Uiso 1 1 calc R U . . .
H86B H 0.8104 0.4060 0.9670 0.116 Uiso 1 1 calc R U . . .
H86C H 0.8991 0.4419 0.9969 0.116 Uiso 1 1 calc R U . . .
N1 N 0.6671(10) 0.5071(4) 0.2235(4) 0.037(3) Uani 1 1 d . . . . .
N2 N 0.9868(6) 0.1536(3) 0.1131(3) 0.0139(18) Uani 1 1 d . U . . .
N3 N 0.9796(7) 0.1308(3) 0.2002(3) 0.019(2) Uani 1 1 d . . . . .
N4 N 0.9791(7) 0.1243(3) 0.2474(3) 0.0180(19) Uani 1 1 d . . . . .
H4 H 0.9611 0.0943 0.2592 0.022 Uiso 1 1 calc R U . . .
N5 N 1.0082(7) 0.2527(3) 0.0950(4) 0.022(2) Uani 1 1 d . . . . .
N6 N 1.0086(7) 0.3077(3) 0.0908(3) 0.021(2) Uani 1 1 d . . . . .
H6 H 1.0159 0.3241 0.0647 0.025 Uiso 1 1 calc R U . . .
N7 N 0.5429(7) 0.2498(3) 0.2646(3) 0.020(2) Uani 1 1 d . . . . .
N8 N 0.5651(7) 0.1620(3) 0.2231(3) 0.019(2) Uani 1 1 d . . . . .
N9 N 0.5824(7) 0.1190(3) 0.1949(4) 0.022(2) Uani 1 1 d . . . . .
H9 H 0.6056 0.0885 0.2070 0.026 Uiso 1 1 calc R U . . .
N10 N 0.5527(6) 0.3326(3) 0.2121(3) 0.0115(17) Uani 1 1 d . U . . .
N11 N 0.5591(7) 0.3713(3) 0.1799(3) 0.018(2) Uani 1 1 d . . . . .
H11 H 0.5684 0.4047 0.1880 0.022 Uiso 1 1 calc R U . . .
O5 O 0.5790(9) 0.4962(4) 0.2032(4) 0.054(3) Uani 1 1 d . . . . .
O6 O 0.7401(9) 0.4733(4) 0.2283(5) 0.066(3) Uani 1 1 d . . . . .
O7 O 0.6903(7) 0.5531(4) 0.2430(4) 0.044(2) Uani 1 1 d . . . . .
O8 O 1.1743(5) 0.1649(3) 0.1766(3) 0.0254(18) Uani 1 1 d . U . . .
O9 O 1.3630(6) 0.1942(3) 0.2021(3) 0.0264(18) Uani 1 1 d . U . . .
O10 O 1.2937(10) 0.1176(4) 0.2417(4) 0.060(3) Uani 1 1 d . . . . .
O11 O 1.3241(6) 0.1099(3) 0.1614(4) 0.034(2) Uani 1 1 d . . . . .
O12 O 1.1778(6) 0.2690(3) 0.2008(3) 0.0211(17) Uani 1 1 d . . . . .
O13 O 1.3575(5) 0.3003(3) 0.1841(3) 0.0165(15) Uani 1 1 d . U . . .
O14 O 1.3007(6) 0.3254(3) 0.2572(3) 0.0273(18) Uani 1 1 d . . . . .
O15 O 1.2050(6) 0.3618(3) 0.1796(3) 0.0243(18) Uani 1 1 d . . . . .
O16 O 0.8627(5) 0.2243(3) 0.1801(2) 0.0133(14) Uani 1 1 d . U . . .
O17 O 0.6708(5) 0.2372(3) 0.1808(3) 0.0171(15) Uani 1 1 d . U . . .
O18 O 0.7611(6) 0.2917(3) 0.1258(3) 0.0221(17) Uani 1 1 d . . . . .
O19 O 0.7967(6) 0.3126(3) 0.2068(3) 0.0237(17) Uani 1 1 d . . . . .
O20 O 1.0440(5) 0.2067(3) 0.2564(3) 0.0186(16) Uani 1 1 d . . . . .
O21 O 0.9921(5) 0.3104(3) 0.1675(2) 0.0115(14) Uani 1 1 d . U . . .
O22 O 0.5210(5) 0.1693(3) 0.1323(3) 0.0188(16) Uani 1 1 d . . . . .
O23 O 0.5232(6) 0.3082(3) 0.1239(3) 0.0182(16) Uani 1 1 d . . . . .
O24 O 0.3662(7) 0.2322(3) 0.1056(3) 0.038(2) Uani 1 1 d . . . . .
H24B H 0.3732 0.2036 0.0912 0.045 Uiso 1 1 d R U . . .
O25 O 0.3539(10) 0.1733(5) 1.0203(4) 0.068(3) Uani 1 1 d . . . . .
H25A H 0.3046 0.1571 1.0030 0.081 Uiso 1 1 d R U . . .
O26 O 0.9247(9) 0.5140(4) 0.2768(5) 0.066(3) Uani 1 1 d . . . . .
H26B H 0.8703 0.4987 0.2628 0.079 Uiso 1 1 d R U . . .
O27 O 0.9326(8) 0.3634(4) 1.0016(4) 0.053(3) Uani 1 1 d D . . . .
H27B H 0.9895 0.3714 0.9929 0.064 Uiso 1 1 d R U . . .
P1 P 1.2842(2) 0.15218(10) 0.19477(11) 0.0206(6) Uani 1 1 d . . . . .
P2 P 1.2609(2) 0.31002(10) 0.20374(11) 0.0178(6) Uani 1 1 d . . . . .
P3 P 0.7716(2) 0.26090(10) 0.17473(10) 0.0170(6) Uani 1 1 d . . . . .
Yb1 Yb 1.03592(3) 0.21874(2) 0.17708(2) 0.01340(14) Uani 1 1 d . . . . .
Yb2 Yb 0.49142(3) 0.24264(2) 0.17789(2) 0.01531(15) Uani 1 1 d . . . . .
Cl1B Cl 0.1902(17) 0.3706(7) 0.9686(7) 0.069(3) Uani 0.634(14) 1 d . U P A 1
O1B O 0.1888(18) 0.3593(11) 1.0188(9) 0.087(6) Uani 0.634(14) 1 d . U P A 1
O2B O 0.0875(17) 0.3769(10) 0.9456(8) 0.087(5) Uani 0.634(14) 1 d . U P A 1
O3B O 0.213(2) 0.3201(10) 0.9539(10) 0.111(8) Uani 0.634(14) 1 d . U P A 1
O4B O 0.261(2) 0.4091(12) 0.9622(11) 0.106(6) Uani 0.634(14) 1 d . U P A 1
Cl1Y Cl 0.185(3) 0.3859(14) 0.9735(14) 0.080(5) Uani 0.366(14) 1 d . U P A 2
O1Y O 0.131(3) 0.4275(18) 0.9844(14) 0.091(6) Uani 0.366(14) 1 d . U P A 2
O2Y O 0.179(3) 0.3912(16) 0.9203(14) 0.087(8) Uani 0.366(14) 1 d . U P A 2
O3Y O 0.138(4) 0.360(2) 1.0002(18) 0.096(6) Uani 0.366(14) 1 d . U P A 2
O4Y O 0.289(3) 0.3913(19) 0.9921(16) 0.090(8) Uani 0.366(14) 1 d . U P A 2
Cl1A Cl 0.620(2) 0.4051(17) 0.4318(16) 0.036(4) Uani 0.57(3) 1 d . U P B 3
O1A O 0.574(3) 0.4460(17) 0.4579(14) 0.039(7) Uani 0.57(3) 1 d . U P B 3
O2A O 0.598(2) 0.4284(10) 0.3849(10) 0.034(5) Uani 0.57(3) 1 d . U P B 3
O3A O 0.561(2) 0.3587(9) 0.4334(9) 0.051(5) Uani 0.57(3) 1 d . U P B 3
O4A O 0.7258(17) 0.3945(10) 0.4489(9) 0.053(5) Uani 0.57(3) 1 d . U P B 3
Cl1Z Cl 0.600(3) 0.404(3) 0.432(2) 0.037(5) Uani 0.43(3) 1 d . U P B 4
O1Z O 0.606(3) 0.446(2) 0.4655(16) 0.029(7) Uani 0.43(3) 1 d . U P B 4
O2Z O 0.634(3) 0.4174(14) 0.3873(14) 0.038(7) Uani 0.43(3) 1 d . U P B 4
O3Z O 0.510(2) 0.3728(11) 0.4239(10) 0.034(6) Uani 0.43(3) 1 d . U P B 4
O4Z O 0.685(3) 0.3740(14) 0.4510(14) 0.069(7) Uani 0.43(3) 1 d . U P B 4

loop_
_atom_site_aniso_label
_atom_site_aniso_U_11
_atom_site_aniso_U_22
_atom_site_aniso_U_33
_atom_site_aniso_U_23
_atom_site_aniso_U_13
_atom_site_aniso_U_12
C1 0.035(8) 0.039(8) 0.046(9) 0.009(6) 0.012(7) -0.014(6)
C2 0.047(9) 0.028(7) 0.046(9) 0.012(6) 0.021(7) 0.010(6)
C3 0.060(10) 0.040(8) 0.037(8) 0.021(6) 0.018(7) 0.017(7)
C4 0.056(10) 0.052(9) 0.044(9) 0.004(7) 0.019(8) 0.007(8)
C5 0.021(7) 0.034(7) 0.073(11) 0.010(7) 0.020(7) 0.009(6)
C6 0.021(6) 0.031(7) 0.048(9) 0.020(6) 0.001(6) -0.002(5)
C7 0.041(7) 0.020(6) 0.050(7) -0.002(5) 0.019(6) 0.013(5)
C8 0.054(8) 0.046(7) 0.060(9) 0.003(7) 0.001(7) 0.020(7)
C9 0.063(9) 0.065(9) 0.071(10) -0.010(8) -0.010(8) 0.013(8)
C10 0.055(9) 0.050(8) 0.085(11) -0.019(8) -0.003(9) 0.010(7)
C11 0.061(9) 0.036(7) 0.080(10) -0.012(7) 0.020(8) -0.003(7)
C12 0.052(8) 0.023(6) 0.057(8) -0.006(6) 0.021(7) -0.002(6)
C13 0.026(6) 0.015(5) 0.038(7) 0.002(5) 0.008(6) -0.002(5)
C14 0.019(6) 0.052(8) 0.044(8) -0.014(7) 0.006(6) -0.007(6)
C15 0.024(6) 0.043(6) 0.049(7) -0.008(5) 0.021(5) 0.008(5)
C16 0.059(10) 0.036(8) 0.053(10) -0.011(7) 0.036(8) -0.017(7)
C17 0.037(8) 0.037(7) 0.032(7) -0.003(6) 0.009(6) -0.002(6)
C18 0.016(6) 0.030(6) 0.042(8) -0.005(5) 0.007(6) 0.004(5)
C19 0.015(6) 0.010(5) 0.057(9) 0.008(5) 0.001(6) -0.001(4)
C20 0.055(10) 0.025(7) 0.091(13) 0.016(8) 0.043(10) 0.018(7)
C21 0.043(10) 0.056(11) 0.14(2) 0.036(12) 0.054(12) 0.008(8)
C22 0.044(10) 0.030(9) 0.131(19) 0.017(10) 0.016(11) -0.005(7)
C23 0.064(12) 0.024(8) 0.116(18) -0.005(9) -0.004(12) 0.001(8)
C24 0.046(9) 0.018(6) 0.064(10) -0.003(6) -0.003(8) -0.004(6)
C25 0.009(6) 0.056(8) 0.029(7) 0.003(6) -0.005(5) 0.004(5)
C26 0.026(7) 0.053(9) 0.034(8) -0.012(6) 0.005(6) -0.008(6)
C27 0.025(7) 0.078(11) 0.046(10) -0.016(8) 0.000(7) 0.012(7)
C28 0.032(9) 0.108(15) 0.045(10) -0.023(10) 0.009(7) 0.015(9)
C29 0.078(15) 0.15(2) 0.018(9) 0.010(10) -0.004(9) 0.016(14)
C30 0.037(8) 0.061(9) 0.026(7) 0.007(6) -0.001(6) 0.004(7)
C31 0.005(5) 0.043(7) 0.030(7) -0.016(6) 0.002(5) 0.001(5)
C32 0.010(6) 0.048(8) 0.068(11) -0.017(7) 0.005(6) -0.002(5)
C33 0.022(7) 0.093(13) 0.059(11) -0.050(10) 0.009(7) 0.010(8)
C34 0.023(8) 0.136(18) 0.029(9) -0.031(11) -0.002(6) 0.001(9)
C35 0.018(7) 0.103(13) 0.027(8) 0.000(8) -0.002(6) 0.002(7)
C36 0.018(6) 0.050(8) 0.022(7) -0.001(6) 0.006(5) 0.006(5)
C37 0.008(4) 0.018(5) 0.029(6) -0.004(4) 0.010(4) 0.001(4)
C38 0.031(7) 0.017(5) 0.039(8) -0.008(5) 0.016(6) -0.002(5)
C39 0.050(9) 0.021(6) 0.041(8) -0.012(6) 0.016(7) -0.004(6)
C40 0.037(7) 0.033(7) 0.029(7) 0.002(5) 0.021(6) -0.009(6)
C41 0.004(5) 0.018(5) 0.030(6) 0.003(5) 0.004(4) 0.002(4)
C42 0.006(4) 0.030(5) 0.022(5) -0.001(4) 0.003(4) 0.007(4)
C43 0.009(5) 0.024(6) 0.020(6) -0.005(5) 0.004(4) 0.009(4)
C44 0.033(7) 0.025(6) 0.017(6) 0.007(5) 0.003(5) 0.015(5)
C45 0.042(8) 0.033(7) 0.028(7) -0.001(6) -0.004(6) -0.003(6)
C46 0.055(9) 0.037(7) 0.029(8) -0.003(6) 0.003(7) 0.001(7)
C47 0.079(12) 0.054(9) 0.016(7) -0.001(6) 0.002(7) 0.003(8)
C48 0.116(16) 0.068(11) 0.027(9) -0.006(8) 0.031(10) -0.030(11)
C49 0.079(12) 0.047(8) 0.028(8) 0.001(6) 0.019(8) -0.027(8)
C50 0.026(7) 0.028(6) 0.042(8) 0.002(5) 0.016(6) -0.001(5)
C51 0.012(5) 0.024(6) 0.028(6) -0.002(5) 0.007(5) -0.002(4)
C52 0.013(5) 0.013(5) 0.019(6) -0.001(4) 0.004(4) -0.002(4)
C53 0.014(5) 0.009(5) 0.041(7) -0.008(5) 0.002(5) 0.000(4)
C54 0.039(7) 0.016(6) 0.039(8) -0.006(5) 0.010(6) 0.002(5)
C55 0.039(8) 0.029(7) 0.059(10) -0.005(6) 0.019(7) 0.011(6)
C56 0.042(8) 0.015(6) 0.062(10) -0.005(6) 0.015(7) 0.002(5)
C57 0.066(10) 0.028(7) 0.050(9) 0.014(6) 0.022(8) 0.003(7)
C58 0.043(8) 0.024(6) 0.045(8) 0.016(6) 0.021(7) 0.003(6)
C59 0.050(9) 0.026(6) 0.028(7) 0.007(5) 0.004(6) 0.004(6)
C60 0.008(4) 0.022(4) 0.023(4) 0.001(3) 0.006(3) 0.001(3)
C61 0.027(7) 0.025(6) 0.040(8) 0.011(5) 0.008(6) 0.004(5)
C62 0.014(5) 0.048(6) 0.028(6) 0.002(5) 0.015(5) 0.008(5)
C63 0.016(6) 0.040(7) 0.020(6) -0.007(5) 0.004(5) -0.009(5)
C64 0.014(5) 0.020(5) 0.024(6) 0.000(5) 0.002(5) -0.008(4)
C65 0.004(5) 0.024(6) 0.027(6) 0.001(5) 0.005(4) 0.000(4)
C66 0.008(4) 0.016(5) 0.031(6) -0.009(4) 0.011(4) -0.006(4)
C67 0.027(7) 0.023(6) 0.048(8) -0.003(6) 0.014(6) 0.013(5)
C68 0.066(11) 0.050(9) 0.044(10) -0.016(7) -0.004(8) 0.024(8)
C69 0.107(17) 0.070(12) 0.053(12) -0.033(9) 0.000(11) 0.033(12)
C70 0.058(11) 0.048(9) 0.084(14) -0.034(9) 0.017(10) 0.008(8)
C71 0.032(8) 0.042(8) 0.065(11) -0.014(7) 0.017(8) 0.020(6)
C72 0.035(8) 0.050(9) 0.044(9) -0.003(7) 0.001(7) 0.025(7)
C73 0.059(9) 0.024(6) 0.035(8) 0.003(6) 0.015(7) 0.009(6)
C74 0.008(4) 0.020(4) 0.021(4) -0.005(3) 0.003(3) -0.002(3)
C75 0.013(5) 0.029(6) 0.025(6) 0.005(5) 0.002(5) 0.015(5)
C76 0.020(6) 0.014(5) 0.029(6) 0.005(4) 0.014(5) 0.007(4)
C77 0.056(9) 0.033(7) 0.035(8) 0.013(6) -0.004(7) 0.006(7)
C78 0.070(11) 0.036(8) 0.036(9) 0.019(6) 0.001(8) 0.001(7)
C79 0.070(11) 0.042(8) 0.048(10) 0.020(7) 0.015(9) -0.007(8)
C80 0.053(10) 0.044(8) 0.047(10) 0.004(7) 0.009(8) 0.002(7)
C81 0.025(7) 0.039(7) 0.031(7) 0.000(6) 0.009(6) -0.008(5)
C82 0.028(6) 0.014(5) 0.032(7) -0.007(5) 0.008(5) -0.001(5)
C83 0.042(10) 0.083(12) 0.061(12) -0.012(9) -0.017(8) 0.034(9)
C84 0.072(14) 0.14(2) 0.085(17) 0.027(15) 0.042(13) 0.012(14)
C85 0.077(16) 0.051(12) 0.27(4) -0.017(17) -0.05(2) 0.031(11)
C86 0.094(16) 0.064(12) 0.074(14) 0.004(10) 0.014(12) 0.008(11)
N1 0.054(8) 0.015(5) 0.047(7) 0.009(5) 0.025(6) 0.023(5)
N2 0.009(3) 0.013(3) 0.021(4) -0.003(3) 0.005(3) -0.007(3)
N3 0.020(5) 0.014(4) 0.025(5) -0.005(4) 0.015(4) -0.006(4)
N4 0.019(5) 0.013(4) 0.021(5) 0.001(4) 0.002(4) -0.004(4)
N5 0.022(5) 0.016(4) 0.031(6) -0.005(4) 0.007(4) 0.002(4)
N6 0.022(5) 0.013(4) 0.027(5) 0.005(4) 0.004(4) -0.004(4)
N7 0.014(5) 0.014(4) 0.033(6) -0.005(4) 0.010(4) -0.001(3)
N8 0.015(5) 0.009(4) 0.033(6) -0.007(4) 0.002(4) -0.004(3)
N9 0.012(4) 0.009(4) 0.046(6) -0.001(4) 0.006(4) -0.001(3)
N10 0.006(3) 0.009(3) 0.018(3) 0.001(2) 0.000(2) -0.003(2)
N11 0.019(5) 0.010(4) 0.027(5) -0.001(4) 0.006(4) -0.002(3)
O5 0.045(7) 0.052(6) 0.066(8) -0.004(5) 0.014(6) -0.006(5)
O6 0.052(7) 0.044(6) 0.101(10) 0.000(6) 0.013(7) 0.010(5)
O7 0.023(5) 0.051(6) 0.062(7) 0.009(5) 0.017(5) -0.002(4)
O8 0.005(3) 0.019(4) 0.051(5) -0.014(3) 0.001(3) 0.002(3)
O9 0.015(4) 0.021(4) 0.046(5) 0.002(3) 0.013(3) -0.009(3)
O10 0.099(9) 0.032(5) 0.041(6) 0.008(5) -0.009(6) -0.024(6)
O11 0.012(4) 0.016(4) 0.073(7) -0.008(4) 0.010(4) 0.001(3)
O12 0.012(4) 0.012(3) 0.040(5) -0.003(3) 0.008(3) -0.004(3)
O13 0.010(2) 0.016(2) 0.025(3) -0.003(2) 0.006(2) 0.005(2)
O14 0.017(4) 0.030(4) 0.037(5) -0.004(4) 0.011(4) 0.004(3)
O15 0.014(4) 0.008(3) 0.050(5) 0.001(3) 0.002(4) 0.000(3)
O16 0.009(2) 0.014(2) 0.018(3) 0.000(2) 0.006(2) 0.004(2)
O17 0.007(3) 0.017(3) 0.028(3) 0.002(3) 0.005(3) 0.006(2)
O18 0.013(4) 0.026(4) 0.027(4) 0.011(3) 0.003(3) 0.001(3)
O19 0.016(4) 0.023(4) 0.032(5) -0.008(3) 0.004(3) 0.002(3)
O20 0.011(4) 0.018(4) 0.026(4) 0.002(3) 0.001(3) 0.001(3)
O21 0.004(2) 0.013(2) 0.018(3) 0.002(2) 0.003(2) 0.003(2)
O22 0.017(4) 0.008(3) 0.031(4) -0.006(3) 0.006(3) 0.006(3)
O23 0.016(4) 0.018(4) 0.022(4) -0.004(3) 0.007(3) -0.003(3)
O24 0.038(5) 0.028(4) 0.045(6) -0.011(4) -0.001(5) 0.010(4)
O25 0.067(8) 0.074(8) 0.058(8) 0.004(6) 0.001(6) 0.004(7)
O26 0.063(8) 0.025(5) 0.103(10) -0.011(6) -0.009(7) 0.002(5)
O27 0.046(6) 0.072(7) 0.039(6) 0.008(5) -0.002(5) 0.005(5)
P1 0.0162(14) 0.0125(13) 0.0321(17) 0.0020(12) 0.0017(12) -0.0017(11)
P2 0.0110(13) 0.0103(12) 0.0327(17) -0.0015(11) 0.0049(12) 0.0019(10)
P3 0.0131(14) 0.0155(13) 0.0228(15) -0.0017(11) 0.0038(12) 0.0010(11)
Yb1 0.0076(2) 0.0127(2) 0.0207(3) -0.00122(17) 0.00475(17) -0.00073(16)
Yb2 0.0084(2) 0.0122(2) 0.0257(3) -0.00239(18) 0.00367(18) 0.00042(16)
Cl1B 0.048(4) 0.100(9) 0.058(5) -0.003(6) 0.008(4) 0.001(6)
O1B 0.055(11) 0.120(13) 0.076(12) 0.015(11) -0.016(10) 0.012(11)
O2B 0.062(10) 0.124(12) 0.071(11) 0.028(10) 0.000(9) -0.015(10)
O3B 0.130(16) 0.092(14) 0.107(15) -0.005(13) 0.001(14) 0.012(14)
O4B 0.074(11) 0.134(13) 0.112(13) 0.027(12) 0.021(11) -0.020(11)
Cl1Y 0.055(7) 0.115(11) 0.071(9) 0.028(9) 0.012(7) -0.006(9)
O1Y 0.072(10) 0.123(12) 0.080(11) 0.018(11) 0.022(10) 0.004(11)
O2Y 0.072(14) 0.113(15) 0.072(14) 0.004(13) 0.005(13) 0.013(13)
O3Y 0.075(11) 0.126(12) 0.085(11) 0.012(11) 0.006(10) -0.003(12)
O4Y 0.053(13) 0.132(16) 0.081(15) 0.026(14) -0.003(13) -0.007(14)
Cl1A 0.051(10) 0.028(4) 0.033(4) -0.004(3) 0.019(8) -0.004(8)
O1A 0.046(16) 0.032(9) 0.040(13) -0.008(9) 0.007(12) 0.009(13)
O2A 0.038(12) 0.039(10) 0.031(9) -0.003(8) 0.024(10) 0.002(9)
O3A 0.066(13) 0.038(10) 0.054(11) -0.004(8) 0.025(10) -0.024(10)
O4A 0.035(10) 0.048(11) 0.080(11) 0.017(10) 0.018(9) -0.002(9)
Cl1Z 0.041(10) 0.034(6) 0.040(6) -0.004(5) 0.022(8) -0.006(8)
O1Z 0.041(17) 0.026(11) 0.024(13) -0.022(10) 0.018(13) -0.015(14)
O2Z 0.043(13) 0.044(12) 0.036(10) -0.015(9) 0.033(11) -0.002(10)
O3Z 0.039(13) 0.037(12) 0.029(11) -0.004(9) 0.019(10) -0.008(10)
O4Z 0.060(14) 0.047(13) 0.092(13) -0.002(12) -0.006(13) 0.010(12)

loop_
_atom_type_symbol
_atom_type_description
_atom_type_scat_dispersion_real
_atom_type_scat_dispersion_imag
_atom_type_scat_source
C C 0.0033 0.0016 'International Tables Vol C Tables 4.2.6.8 and 6.1.1.4'
H H 0.0000 0.0000 'International Tables Vol C Tables 4.2.6.8 and 6.1.1.4'
N N 0.0061 0.0033 'International Tables Vol C Tables 4.2.6.8 and 6.1.1.4'
O O 0.0106 0.0060 'International Tables Vol C Tables 4.2.6.8 and 6.1.1.4'
P P 0.1023 0.0942 'International Tables Vol C Tables 4.2.6.8 and 6.1.1.4'
Cl Cl 0.1484 0.1585 'International Tables Vol C Tables 4.2.6.8 and 6.1.1.4'
Yb Yb -0.3850 5.5486 'International Tables Vol C Tables 4.2.6.8 and 6.1.1.4'

loop_
_geom_angle_atom_site_label_1
_geom_angle_atom_site_label_2
_geom_angle_atom_site_label_3
_geom_angle
_geom_angle_site_symmetry_1
_geom_angle_site_symmetry_3
_geom_angle_publ_flag
C6 C1 C2 122.2(14) . . ?
C6 C1 O10 124.4(13) . . ?
C2 C1 O10 113.4(12) . . ?
C3 C2 C1 117.5(13) . . ?
C3 C2 H2A 121.3 . . ?
C1 C2 H2A 121.3 . . ?
C4 C3 C2 121.2(13) . . ?
C4 C3 H3A 119.4 . . ?
C2 C3 H3A 119.4 . . ?
C3 C4 C5 119.3(15) . . ?
C3 C4 H4A 120.4 . . ?
C5 C4 H4A 120.4 . . ?
C4 C5 C6 121.7(13) . . ?
C4 C5 H5A 119.2 . . ?
C6 C5 H5A 119.2 . . ?
C1 C6 C5 118.2(12) . . ?
C1 C6 H6A 120.9 . . ?
C5 C6 H6A 120.9 . . ?
C12 C7 C8 122.7(14) . . ?
C12 C7 O11 121.0(12) . . ?
C8 C7 O11 116.1(12) . . ?
C7 C8 C9 116.8(15) . . ?
C7 C8 H8A 121.6 . . ?
C9 C8 H8A 121.6 . . ?
C10 C9 C8 121.9(17) . . ?
C10 C9 H9A 119.1 . . ?
C8 C9 H9A 119.1 . . ?
C9 C10 C11 117.8(16) . . ?
C9 C10 H10A 121.1 . . ?
C11 C10 H10A 121.1 . . ?
C10 C11 C12 121.4(16) . . ?
C10 C11 H11A 119.3 . . ?
C12 C11 H11A 119.3 . . ?
C7 C12 C11 119.4(15) . . ?
C7 C12 H12A 120.3 . . ?
C11 C12 H12A 120.3 . . ?
C18 C13 C14 123.4(11) . . ?
C18 C13 O14 114.4(10) . . ?
C14 C13 O14 122.2(12) . . ?
C13 C14 C15 116.3(13) . . ?
C13 C14 H14A 121.8 . . ?
C15 C14 H14A 121.8 . . ?
C16 C15 C14 121.5(13) . . ?
C16 C15 H15A 119.3 . . ?
C14 C15 H15A 119.3 . . ?
C15 C16 C17 120.5(12) . . ?
C15 C16 H16A 119.8 . . ?
C17 C16 H16A 119.8 . . ?
C16 C17 C18 119.3(13) . . ?
C16 C17 H17A 120.3 . . ?
C18 C17 H17A 120.3 . . ?
C13 C18 C17 118.9(11) . . ?
C13 C18 H18A 120.6 . . ?
C17 C18 H18A 120.6 . . ?
C20 C19 C24 119.8(12) . . ?
C20 C19 O15 122.2(12) . . ?
C24 C19 O15 118.0(11) . . ?
C19 C20 C21 120.5(16) . . ?
C19 C20 H20A 119.8 . . ?
C21 C20 H20A 119.8 . . ?
C22 C21 C20 119.9(18) . . ?
C22 C21 H21A 120.1 . . ?
C20 C21 H21A 120.1 . . ?
C21 C22 C23 122.4(15) . . ?
C21 C22 H22A 118.8 . . ?
C23 C22 H22A 118.8 . . ?
C22 C23 C24 117.7(17) . . ?
C22 C23 H23A 121.2 . . ?
C24 C23 H23A 121.2 . . ?
C19 C24 C23 119.4(16) . . ?
C19 C24 H24A 120.3 . . ?
C23 C24 H24A 120.3 . . ?
C30 C25 O18 114.1(12) . . ?
C30 C25 C26 124.1(13) . . ?
O18 C25 C26 121.7(11) . . ?
C27 C26 C25 117.1(14) . . ?
C27 C26 H26A 121.5 . . ?
C25 C26 H26A 121.5 . . ?
C26 C27 C28 119.3(16) . . ?
C26 C27 H27A 120.4 . . ?
C28 C27 H27A 120.4 . . ?
C29 C28 C27 121.0(16) . . ?
C29 C28 H28A 119.5 . . ?
C27 C28 H28A 119.5 . . ?
C28 C29 C30 121.4(18) . . ?
C28 C29 H29A 119.3 . . ?
C30 C29 H29A 119.3 . . ?
C25 C30 C29 117.1(17) . . ?
C25 C30 H30A 121.5 . . ?
C29 C30 H30A 121.5 . . ?
O19 C31 C36 123.8(10) . . ?
O19 C31 C32 115.1(12) . . ?
C36 C31 C32 121.1(13) . . ?
C33 C32 C31 117.5(15) . . ?
C33 C32 H32A 121.3 . . ?
C31 C32 H32A 121.3 . . ?
C32 C33 C34 122.5(15) . . ?
C32 C33 H33A 118.7 . . ?
C34 C33 H33A 118.7 . . ?
C35 C34 C33 117.5(15) . . ?
C35 C34 H34A 121.3 . . ?
C33 C34 H34A 121.3 . . ?
C34 C35 C36 123.9(17) . . ?
C34 C35 H35A 118.0 . . ?
C36 C35 H35A 118.0 . . ?
C35 C36 C31 117.5(13) . . ?
C35 C36 H36A 121.3 . . ?
C31 C36 H36A 121.3 . . ?
N2 C37 C38 121.4(10) . . ?
N2 C37 C42 117.0(9) . . ?
C38 C37 C42 121.6(10) . . ?
C39 C38 C37 120.7(11) . . ?
C39 C38 H38A 119.6 . . ?
C37 C38 H38A 119.6 . . ?
C38 C39 C40 118.0(11) . . ?
C38 C39 H39A 121.0 . . ?
C40 C39 H39A 121.0 . . ?
C41 C40 C39 118.7(11) . . ?
C41 C40 H40A 120.7 . . ?
C39 C40 H40A 120.7 . . ?
N2 C41 C40 122.8(10) . . ?
N2 C41 C51 116.4(9) . . ?
C40 C41 C51 120.6(10) . . ?
N3 C42 C37 113.0(10) . . ?
N3 C42 C50 126.5(10) . . ?
C37 C42 C50 120.6(10) . . ?
O20 C43 N4 118.2(9) . . ?
O20 C43 C44 123.7(10) . . ?
N4 C43 C44 118.1(10) . . ?
O20 C43 Yb1 36.1(5) . . ?
N4 C43 Yb1 82.8(6) . . ?
C44 C43 Yb1 157.8(7) . . ?
C49 C44 C45 117.7(12) . . ?
C49 C44 C43 125.0(12) . . ?
C45 C44 C43 117.3(11) . . ?
C46 C45 C44 121.3(13) . . ?
C46 C45 H45A 119.4 . . ?
C44 C45 H45A 119.4 . . ?
C45 C46 C47 121.0(13) . . ?
C45 C46 H46A 119.5 . . ?
C47 C46 H46A 119.5 . . ?
C46 C47 C48 118.9(13) . . ?
C46 C47 H47A 120.5 . . ?
C48 C47 H47A 120.5 . . ?
C49 C48 C47 119.6(15) . . ?
C49 C48 H48A 120.2 . . ?
C47 C48 H48A 120.2 . . ?
C44 C49 C48 121.4(14) . . ?
C44 C49 H49A 119.3 . . ?
C48 C49 H49A 119.3 . . ?
C42 C50 H50A 109.5 . . ?
C42 C50 H50B 109.5 . . ?
H50A C50 H50B 109.5 . . ?
C42 C50 H50C 109.5 . . ?
H50A C50 H50C 109.5 . . ?
H50B C50 H50C 109.5 . . ?
N5 C51 C59 125.4(10) . . ?
N5 C51 C41 113.1(10) . . ?
C59 C51 C41 121.5(10) . . ?
O21 C52 N6 123.0(9) . . ?
O21 C52 C53 121.4(9) . . ?
N6 C52 C53 115.6(9) . . ?
O21 C52 Yb1 39.9(4) . . ?
N6 C52 Yb1 83.7(6) . . ?
C53 C52 Yb1 159.8(7) . . ?
C54 C53 C58 120.4(10) . . ?
C54 C53 C52 117.4(10) . . ?
C58 C53 C52 122.1(10) . . ?
C53 C54 C55 119.1(12) . . ?
C53 C54 H54A 120.5 . . ?
C55 C54 H54A 120.5 . . ?
C56 C55 C54 120.1(12) . . ?
C56 C55 H55A 119.9 . . ?
C54 C55 H55A 119.9 . . ?
C57 C56 C55 121.0(12) . . ?
C57 C56 H56A 119.5 . . ?
C55 C56 H56A 119.5 . . ?
C56 C57 C58 119.4(12) . . ?
C56 C57 H57A 120.3 . . ?
C58 C57 H57A 120.3 . . ?
C53 C58 C57 119.8(12) . . ?
C53 C58 H58A 120.1 . . ?
C57 C58 H58A 120.1 . . ?
C51 C59 H59A 109.5 . . ?
C51 C59 H59B 109.5 . . ?
H59A C59 H59B 109.5 . . ?
C51 C59 H59C 109.5 . . ?
H59A C59 H59C 109.5 . . ?
H59B C59 H59C 109.5 . . ?
N7 C60 C61 121.7(10) . . ?
N7 C60 C65 115.3(9) . . ?
C61 C60 C65 123.0(10) . . ?
C60 C61 C62 119.3(11) . . ?
C60 C61 H61A 120.4 . . ?
C62 C61 H61A 120.4 . . ?
C63 C62 C61 117.3(12) . . ?
C63 C62 H62A 121.3 . . ?
C61 C62 H62A 121.3 . . ?
C62 C63 C64 121.0(12) . . ?
C62 C63 H63A 119.5 . . ?
C64 C63 H63A 119.5 . . ?
N7 C64 C63 123.6(11) . . ?
N7 C64 C74 115.1(10) . . ?
C63 C64 C74 121.2(10) . . ?
N8 C65 C60 113.5(9) . . ?
N8 C65 C73 126.4(10) . . ?
C60 C65 C73 119.9(10) . . ?
O22 C66 N9 120.5(9) . . ?
O22 C66 C67 121.2(11) . . ?
N9 C66 C67 118.4(10) . . ?
C68 C67 C72 121.1(12) . . ?
C68 C67 C66 117.5(11) . . ?
C72 C67 C66 121.1(13) . . ?
C67 C68 C69 119.4(15) . . ?
C67 C68 H68A 120.3 . . ?
C69 C68 H68A 120.3 . . ?
C70 C69 C68 120.2(18) . . ?
C70 C69 H69A 119.9 . . ?
C68 C69 H69A 119.9 . . ?
C69 C70 C71 120.6(14) . . ?
C69 C70 H70A 119.7 . . ?
C71 C70 H70A 119.7 . . ?
C70 C71 C72 119.6(13) . . ?
C70 C71 H71A 120.2 . . ?
C72 C71 H71A 120.2 . . ?
C71 C72 C67 119.0(14) . . ?
C71 C72 H72A 120.5 . . ?
C67 C72 H72A 120.5 . . ?
C65 C73 H73A 109.5 . . ?
C65 C73 H73B 109.5 . . ?
H73A C73 H73B 109.5 . . ?
C65 C73 H73C 109.5 . . ?
H73A C73 H73C 109.5 . . ?
H73B C73 H73C 109.5 . . ?
N10 C74 C82 124.6(10) . . ?
N10 C74 C64 113.7(9) . . ?
C82 C74 C64 121.7(9) . . ?
O23 C75 N11 119.9(10) . . ?
O23 C75 C76 121.1(10) . . ?
N11 C75 C76 119.0(10) . . ?
C77 C76 C81 119.9(11) . . ?
C77 C76 C75 119.4(11) . . ?
C81 C76 C75 120.8(11) . . ?
C76 C77 C78 119.2(14) . . ?
C76 C77 H77A 120.4 . . ?
C78 C77 H77A 120.4 . . ?
C79 C78 C77 120.5(15) . . ?
C79 C78 H78A 119.8 . . ?
C77 C78 H78A 119.8 . . ?
C80 C79 C78 120.2(14) . . ?
C80 C79 H79A 119.9 . . ?
C78 C79 H79A 119.9 . . ?
C79 C80 C81 120.7(15) . . ?
C79 C80 H80A 119.7 . . ?
C81 C80 H80A 119.7 . . ?
C80 C81 C76 119.5(13) . . ?
C80 C81 H81A 120.3 . . ?
C76 C81 H81A 120.3 . . ?
C74 C82 H82A 109.5 . . ?
C74 C82 H82B 109.5 . . ?
H82A C82 H82B 109.5 . . ?
C74 C82 H82C 109.5 . . ?
H82A C82 H82C 109.5 . . ?
H82B C82 H82C 109.5 . . ?
O24 C83 H83A 109.5 . . ?
O24 C83 H83B 109.5 . . ?
H83A C83 H83B 109.5 . . ?
O24 C83 H83C 109.5 . . ?
H83A C83 H83C 109.5 . . ?
H83B C83 H83C 109.5 . . ?
O25 C84 H84A 109.5 . . ?
O25 C84 H84B 109.5 . . ?
H84A C84 H84B 109.5 . . ?
O25 C84 H84C 109.5 . . ?
H84A C84 H84C 109.5 . . ?
H84B C84 H84C 109.5 . . ?
O26 C85 H85A 109.5 . . ?
O26 C85 H85B 109.5 . . ?
H85A C85 H85B 109.5 . . ?
O26 C85 H85C 109.5 . . ?
H85A C85 H85C 109.5 . . ?
H85B C85 H85C 109.5 . . ?
O27 C86 H86A 109.5 . . ?
O27 C86 H86B 109.5 . . ?
H86A C86 H86B 109.5 . . ?
O27 C86 H86C 109.5 . . ?
H86A C86 H86C 109.5 . . ?
H86B C86 H86C 109.5 . . ?
O5 N1 O6 121.2(12) . . ?
O5 N1 O7 122.5(10) . . ?
O6 N1 O7 116.3(13) . . ?
C37 N2 C41 118.3(9) . . ?
C37 N2 Yb1 120.7(7) . . ?
C41 N2 Yb1 120.6(6) . . ?
C42 N3 N4 119.2(9) . . ?
C42 N3 Yb1 124.2(7) . . ?
N4 N3 Yb1 115.4(6) . . ?
N3 N4 C43 115.4(8) . . ?
N3 N4 H4 122.3 . . ?
C43 N4 H4 122.3 . . ?
C51 N5 N6 120.1(10) . . ?
C51 N5 Yb1 124.4(7) . . ?
N6 N5 Yb1 115.2(6) . . ?
C52 N6 N5 113.4(8) . . ?
C52 N6 H6 123.3 . . ?
N5 N6 H6 123.3 . . ?
C64 N7 C60 116.6(10) . . ?
C64 N7 Yb2 121.0(7) . . ?
C60 N7 Yb2 122.3(7) . . ?
C65 N8 N9 120.4(9) . . ?
C65 N8 Yb2 124.7(7) . . ?
N9 N8 Yb2 114.5(7) . . ?
C66 N9 N8 115.8(9) . . ?
C66 N9 H9 122.1 . . ?
N8 N9 H9 122.1 . . ?
C74 N10 N11 120.8(8) . . ?
C74 N10 Yb2 119.6(6) . . ?
N11 N10 Yb2 115.4(6) . . ?
C75 N11 N10 115.8(8) . . ?
C75 N11 H11 122.1 . . ?
N10 N11 H11 122.1 . . ?
P1 O8 Yb1 148.9(5) . . ?
P1 O9 Yb2 151.3(5) . 1_655 ?
C1 O10 P1 125.8(8) . . ?
C7 O11 P1 126.2(7) . . ?
P2 O12 Yb1 163.9(5) . . ?
P2 O13 Yb2 146.6(4) . 1_655 ?
C13 O14 P2 127.0(7) . . ?
C19 O15 P2 123.5(7) . . ?
P3 O16 Yb1 144.0(4) . . ?
P3 O17 Yb2 151.1(4) . . ?
C25 O18 P3 124.5(8) . . ?
C31 O19 P3 123.6(7) . . ?
C43 O20 Yb1 125.2(7) . . ?
C52 O21 Yb1 121.1(6) . . ?
C66 O22 Yb2 124.8(7) . . ?
C75 O23 Yb2 124.7(7) . . ?
C83 O24 Yb2 133.0(9) . . ?
C83 O24 H24B 113.1 . . ?
Yb2 O24 H24B 113.7 . . ?
C84 O25 H25A 110.2 . . ?
C85 O26 H26B 109.5 . . ?
C86 O27 H27B 111.2 . . ?
O9 P1 O8 120.1(5) . . ?
O9 P1 O11 106.7(4) . . ?
O8 P1 O11 109.2(5) . . ?
O9 P1 O10 108.9(5) . . ?
O8 P1 O10 110.6(6) . . ?
O11 P1 O10 99.0(5) . . ?
O13 P2 O12 120.9(4) . . ?
O13 P2 O14 104.7(4) . . ?
O12 P2 O14 109.9(4) . . ?
O13 P2 O15 108.7(4) . . ?
O12 P2 O15 106.0(4) . . ?
O14 P2 O15 105.7(4) . . ?
O17 P3 O16 116.0(4) . . ?
O17 P3 O18 110.9(4) . . ?
O16 P3 O18 110.2(4) . . ?
O17 P3 O19 111.2(4) . . ?
O16 P3 O19 111.5(4) . . ?
O18 P3 O19 95.1(4) . . ?
O12 Yb1 O8 74.5(3) . . ?
O12 Yb1 O16 136.0(2) . . ?
O8 Yb1 O16 146.3(2) . . ?
O12 Yb1 O20 82.8(3) . . ?
O8 Yb1 O20 91.3(3) . . ?
O16 Yb1 O20 81.3(2) . . ?
O12 Yb1 O21 69.7(2) . . ?
O8 Yb1 O21 139.4(2) . . ?
O16 Yb1 O21 74.1(2) . . ?
O20 Yb1 O21 102.3(2) . . ?
O12 Yb1 N3 133.9(3) . . ?
O8 Yb1 N3 74.2(3) . . ?
O16 Yb1 N3 72.9(3) . . ?
O20 Yb1 N3 64.9(3) . . ?
O21 Yb1 N3 146.1(2) . . ?
O12 Yb1 N2 134.3(3) . . ?
O8 Yb1 N2 72.4(3) . . ?
O16 Yb1 N2 86.5(2) . . ?
O20 Yb1 N2 128.1(3) . . ?
O21 Yb1 N2 122.3(3) . . ?
N3 Yb1 N2 63.2(3) . . ?
O12 Yb1 N5 94.2(3) . . ?
O8 Yb1 N5 101.0(3) . . ?
O16 Yb1 N5 91.7(3) . . ?
O20 Yb1 N5 166.1(3) . . ?
O21 Yb1 N5 64.0(2) . . ?
N3 Yb1 N5 124.5(3) . . ?
N2 Yb1 N5 62.9(3) . . ?
O12 Yb1 C43 99.7(3) . . ?
O8 Yb1 C43 88.1(3) . . ?
O16 Yb1 C43 74.4(2) . . ?
O20 Yb1 C43 18.7(3) . . ?
O21 Yb1 C43 115.9(2) . . ?
N3 Yb1 C43 46.5(3) . . ?
N2 Yb1 C43 109.7(3) . . ?
N5 Yb1 C43 165.0(3) . . ?
O12 Yb1 C52 71.2(3) . . ?
O8 Yb1 C52 128.2(3) . . ?
O16 Yb1 C52 82.5(2) . . ?
O20 Yb1 C52 120.9(2) . . ?
O21 Yb1 C52 18.9(2) . . ?
N3 Yb1 C52 153.7(3) . . ?
N2 Yb1 C52 107.0(3) . . ?
N5 Yb1 C52 45.8(3) . . ?
C43 Yb1 C52 134.8(2) . . ?
O9 Yb2 O13 73.5(3) 1_455 1_455 ?
O9 Yb2 O17 137.8(3) 1_455 . ?
O13 Yb2 O17 143.3(2) 1_455 . ?
O9 Yb2 O22 86.7(3) 1_455 . ?
O13 Yb2 O22 138.1(3) 1_455 . ?
O17 Yb2 O22 73.4(2) . . ?
O9 Yb2 O23 143.3(3) 1_455 . ?
O13 Yb2 O23 79.8(2) 1_455 . ?
O17 Yb2 O23 77.2(2) . . ?
O22 Yb2 O23 97.2(2) . . ?
O9 Yb2 O24 77.6(3) 1_455 . ?
O13 Yb2 O24 74.4(3) 1_455 . ?
O17 Yb2 O24 123.1(3) . . ?
O22 Yb2 O24 65.3(3) . . ?
O23 Yb2 O24 71.2(3) . . ?
O9 Yb2 N7 79.5(3) 1_455 . ?
O13 Yb2 N7 87.3(3) 1_455 . ?
O17 Yb2 N7 82.6(3) . . ?
O22 Yb2 N7 125.5(3) . . ?
O23 Yb2 N7 124.4(3) . . ?
O24 Yb2 N7 153.9(3) . . ?
O9 Yb2 N8 68.8(3) 1_455 . ?
O13 Yb2 N8 134.4(3) 1_455 . ?
O17 Yb2 N8 69.1(3) . . ?
O22 Yb2 N8 64.2(3) . . ?
O23 Yb2 N8 144.9(3) . . ?
O24 Yb2 N8 119.6(3) . . ?
N7 Yb2 N8 61.7(3) . . ?
O9 Yb2 N10 124.0(3) 1_455 . ?
O13 Yb2 N10 66.0(2) 1_455 . ?
O17 Yb2 N10 78.1(2) . . ?
O22 Yb2 N10 148.6(2) . . ?
O23 Yb2 N10 63.2(2) . . ?
O24 Yb2 N10 123.2(3) . . ?
N7 Yb2 N10 62.2(3) . . ?
N8 Yb2 N10 117.2(3) . . ?
O4B Cl1B O3B 116(2) . . ?
O4B Cl1B O2B 117(2) . . ?
O3B Cl1B O2B 101(2) . . ?
O4B Cl1B O1B 113(2) . . ?
O3B Cl1B O1B 99.0(19) . . ?
O2B Cl1B O1B 108.7(19) . . ?
O3Y Cl1Y O1Y 86(4) . . ?
O3Y Cl1Y O4Y 111(4) . . ?
O1Y Cl1Y O4Y 111(4) . . ?
O3Y Cl1Y O2Y 136(4) . . ?
O1Y Cl1Y O2Y 103(3) . . ?
O4Y Cl1Y O2Y 105(3) . . ?
Cl1Y O1Y O3Y 45(3) . . ?
Cl1Y O3Y O1Y 49(3) . . ?
O4A Cl1A O3A 110(3) . . ?
O4A Cl1A O2A 116(3) . . ?
O3A Cl1A O2A 110(3) . . ?
O4A Cl1A O1A 114(3) . . ?
O3A Cl1A O1A 107(3) . . ?
O2A Cl1A O1A 99(3) . . ?
O4Z Cl1Z O3Z 110(5) . . ?
O4Z Cl1Z O1Z 101(4) . . ?
O3Z Cl1Z O1Z 119(4) . . ?
O4Z Cl1Z O2Z 98(3) . . ?
O3Z Cl1Z O2Z 111(5) . . ?
O1Z Cl1Z O2Z 116(5) . . ?

loop_
_geom_bond_atom_site_label_1
_geom_bond_atom_site_label_2
_geom_bond_distance
_geom_bond_site_symmetry_2
_geom_bond_publ_flag
C1 C6 1.343(19) . ?
C1 C2 1.392(19) . ?
C1 O10 1.408(17) . ?
C2 C3 1.39(2) . ?
C2 H2A 0.9500 . ?
C3 C4 1.35(2) . ?
C3 H3A 0.9500 . ?
C4 C5 1.37(2) . ?
C4 H4A 0.9500 . ?
C5 C6 1.38(2) . ?
C5 H5A 0.9500 . ?
C6 H6A 0.9500 . ?
C7 C12 1.319(18) . ?
C7 C8 1.373(15) . ?
C7 O11 1.416(15) . ?
C8 C9 1.398(16) . ?
C8 H8A 0.9500 . ?
C9 C10 1.364(16) . ?
C9 H9A 0.9500 . ?
C10 C11 1.364(16) . ?
C10 H10A 0.9500 . ?
C11 C12 1.380(15) . ?
C11 H11A 0.9500 . ?
C12 H12A 0.9500 . ?
C13 C18 1.371(18) . ?
C13 C14 1.384(17) . ?
C13 O14 1.438(13) . ?
C14 C15 1.394(17) . ?
C14 H14A 0.9500 . ?
C15 C16 1.37(2) . ?
C15 H15A 0.9500 . ?
C16 C17 1.38(2) . ?
C16 H16A 0.9500 . ?
C17 C18 1.386(17) . ?
C17 H17A 0.9500 . ?
C18 H18A 0.9500 . ?
C19 C20 1.358(19) . ?
C19 C24 1.380(19) . ?
C19 O15 1.386(12) . ?
C20 C21 1.36(2) . ?
C20 H20A 0.9500 . ?
C21 C22 1.34(3) . ?
C21 H21A 0.9500 . ?
C22 C23 1.36(3) . ?
C22 H22A 0.9500 . ?
C23 C24 1.41(2) . ?
C23 H23A 0.9500 . ?
C24 H24A 0.9500 . ?
C25 C30 1.377(19) . ?
C25 O18 1.399(15) . ?
C25 C26 1.412(19) . ?
C26 C27 1.397(19) . ?
C26 H26A 0.9500 . ?
C27 C28 1.41(2) . ?
C27 H27A 0.9500 . ?
C28 C29 1.38(3) . ?
C28 H28A 0.9500 . ?
C29 C30 1.38(2) . ?
C29 H29A 0.9500 . ?
C30 H30A 0.9500 . ?
C31 O19 1.387(14) . ?
C31 C36 1.395(18) . ?
C31 C32 1.398(18) . ?
C32 C33 1.38(2) . ?
C32 H32A 0.9500 . ?
C33 C34 1.39(3) . ?
C33 H33A 0.9500 . ?
C34 C35 1.34(2) . ?
C34 H34A 0.9500 . ?
C35 C36 1.384(19) . ?
C35 H35A 0.9500 . ?
C36 H36A 0.9500 . ?
C37 N2 1.344(13) . ?
C37 C38 1.393(16) . ?
C37 C42 1.474(15) . ?
C38 C39 1.353(18) . ?
C38 H38A 0.9500 . ?
C39 C40 1.419(17) . ?
C39 H39A 0.9500 . ?
C40 C41 1.367(16) . ?
C40 H40A 0.9500 . ?
C41 N2 1.354(14) . ?
C41 C51 1.486(14) . ?
C42 N3 1.304(14) . ?
C42 C50 1.477(16) . ?
C43 O20 1.249(13) . ?
C43 N4 1.376(14) . ?
C43 C44 1.467(15) . ?
C43 Yb1 3.181(11) . ?
C44 C49 1.362(17) . ?
C44 C45 1.394(18) . ?
C45 C46 1.355(18) . ?
C45 H45A 0.9500 . ?
C46 C47 1.36(2) . ?
C46 H46A 0.9500 . ?
C47 C48 1.39(2) . ?
C47 H47A 0.9500 . ?
C48 C49 1.380(19) . ?
C48 H48A 0.9500 . ?
C49 H49A 0.9500 . ?
C50 H50A 0.9800 . ?
C50 H50B 0.9800 . ?
C50 H50C 0.9800 . ?
C51 N5 1.285(14) . ?
C51 C59 1.463(16) . ?
C52 O21 1.212(12) . ?
C52 N6 1.361(13) . ?
C52 C53 1.500(13) . ?
C52 Yb1 3.197(10) . ?
C53 C54 1.378(16) . ?
C53 C58 1.382(16) . ?
C54 C55 1.401(16) . ?
C54 H54A 0.9500 . ?
C55 C56 1.385(19) . ?
C55 H55A 0.9500 . ?
C56 C57 1.351(19) . ?
C56 H56A 0.9500 . ?
C57 C58 1.414(17) . ?
C57 H57A 0.9500 . ?
C58 H58A 0.9500 . ?
C59 H59A 0.9800 . ?
C59 H59B 0.9800 . ?
C59 H59C 0.9800 . ?
C60 N7 1.365(14) . ?
C60 C61 1.380(17) . ?
C60 C65 1.468(15) . ?
C61 C62 1.428(17) . ?
C61 H61A 0.9500 . ?
C62 C63 1.343(17) . ?
C62 H62A 0.9500 . ?
C63 C64 1.361(16) . ?
C63 H63A 0.9500 . ?
C64 N7 1.351(13) . ?
C64 C74 1.506(15) . ?
C65 N8 1.294(14) . ?
C65 C73 1.496(16) . ?
C66 O22 1.246(13) . ?
C66 N9 1.341(15) . ?
C66 C67 1.473(15) . ?
C67 C68 1.36(2) . ?
C67 C72 1.400(17) . ?
C68 C69 1.40(2) . ?
C68 H68A 0.9500 . ?
C69 C70 1.37(2) . ?
C69 H69A 0.9500 . ?
C70 C71 1.38(2) . ?
C70 H70A 0.9500 . ?
C71 C72 1.395(19) . ?
C71 H71A 0.9500 . ?
C72 H72A 0.9500 . ?
C73 H73A 0.9800 . ?
C73 H73B 0.9800 . ?
C73 H73C 0.9800 . ?
C74 N10 1.290(13) . ?
C74 C82 1.501(14) . ?
C75 O23 1.271(13) . ?
C75 N11 1.348(14) . ?
C75 C76 1.473(15) . ?
C76 C77 1.373(18) . ?
C76 C81 1.390(16) . ?
C77 C78 1.393(18) . ?
C77 H77A 0.9500 . ?
C78 C79 1.36(2) . ?
C78 H78A 0.9500 . ?
C79 C80 1.36(2) . ?
C79 H79A 0.9500 . ?
C80 C81 1.376(19) . ?
C80 H80A 0.9500 . ?
C81 H81A 0.9500 . ?
C82 H82A 0.9800 . ?
C82 H82B 0.9800 . ?
C82 H82C 0.9800 . ?
C83 O24 1.386(17) . ?
C83 H83A 0.9800 . ?
C83 H83B 0.9800 . ?
C83 H83C 0.9800 . ?
C84 O25 1.44(2) . ?
C84 H84A 0.9800 . ?
C84 H84B 0.9800 . ?
C84 H84C 0.9800 . ?
C85 O26 1.39(2) . ?
C85 H85A 0.9800 . ?
C85 H85B 0.9800 . ?
C85 H85C 0.9800 . ?
C86 O27 1.489(15) . ?
C86 H86A 0.9800 . ?
C86 H86B 0.9800 . ?
C86 H86C 0.9800 . ?
N1 O5 1.226(16) . ?
N1 O6 1.269(14) . ?
N1 O7 1.308(15) . ?
N2 Yb1 2.480(8) . ?
N3 N4 1.373(13) . ?
N3 Yb1 2.473(8) . ?
N4 H4 0.8800 . ?
N5 N6 1.399(12) . ?
N5 Yb1 2.490(10) . ?
N6 H6 0.8800 . ?
N7 Yb2 2.485(10) . ?
N8 N9 1.401(12) . ?
N8 Yb2 2.527(9) . ?
N9 H9 0.8800 . ?
N10 N11 1.364(12) . ?
N10 Yb2 2.560(8) . ?
N11 H11 0.8800 . ?
O8 P1 1.472(8) . ?
O8 Yb1 2.258(7) . ?
O9 P1 1.468(7) . ?
O9 Yb2 2.274(7) 1_655 ?
O10 P1 1.600(10) . ?
O11 P1 1.585(8) . ?
O12 P2 1.491(7) . ?
O12 Yb1 2.250(7) . ?
O13 P2 1.481(7) . ?
O13 Yb2 2.304(6) 1_655 ?
O14 P2 1.591(9) . ?
O15 P2 1.601(8) . ?
O16 P3 1.491(7) . ?
O16 Yb1 2.271(6) . ?
O17 P3 1.478(7) . ?
O17 Yb2 2.321(7) . ?
O18 P3 1.597(8) . ?
O19 P3 1.606(8) . ?
O20 Yb1 2.293(7) . ?
O21 Yb1 2.397(6) . ?
O22 Yb2 2.345(6) . ?
O23 Yb2 2.364(7) . ?
O24 Yb2 2.433(9) . ?
O24 H24B 0.8494 . ?
O25 H25A 0.8475 . ?
O26 H26B 0.8460 . ?
O27 H27B 0.8450 . ?
Yb2 O9 2.274(7) 1_455 ?
Yb2 O13 2.304(6) 1_455 ?
Cl1B O4B 1.38(3) . ?
Cl1B O3B 1.40(3) . ?
Cl1B O2B 1.40(3) . ?
Cl1B O1B 1.48(3) . ?
Cl1Y O3Y 1.24(6) . ?
Cl1Y O1Y 1.33(5) . ?
Cl1Y O4Y 1.38(6) . ?
Cl1Y O2Y 1.53(6) . ?
O1Y O3Y 1.76(7) . ?
Cl1A O4A 1.40(4) . ?
Cl1A O3A 1.41(4) . ?
Cl1A O2A 1.46(5) . ?
Cl1A O1A 1.47(7) . ?
Cl1Z O4Z 1.38(6) . ?
Cl1Z O3Z 1.40(5) . ?
Cl1Z O1Z 1.43(9) . ?
Cl1Z O2Z 1.47(7) . ?
